data_4310158
loop_
_publ_author_name
'Tapas Kumar Maji'
'Masaaki Ohba'
'Susumu Kitagawa'

_publ_section_title
;
Transformation from a 2D Stacked Layer to 3D Interpenetrated Framework by
Changing the Spacer Functionality: Synthesis, Structure, Adsorption, and
Magnetic Properties
;
_journal_name_full 'Inorganic Chemistry'
_journal_page_first 9225
_journal_page_last 9231
_journal_paper_doi 10.1021/ic050835g
_journal_volume 44
_journal_year 2005
_chemical_formula_moiety 'C22 H18 Cu N2 O6 '
_chemical_formula_sum 'C22 H18 Cu N2 O6'
_chemical_formula_weight 469.94
_space_group_IT_number 13
_symmetry_cell_setting monoclinic
_symmetry_Int_Tables_number 13
_symmetry_space_group_name_Hall '-P 2yac'
_symmetry_space_group_name_H-M 'P 1 2/n 1'
_cell_angle_alpha 90
_cell_angle_beta 103.30(5)
_cell_angle_gamma 90
_cell_formula_units_Z 2
_cell_length_a 11.028(19)
_cell_length_b 11.16(3)
_cell_length_c 7.678(13)
_cell_measurement_reflns_used 71
_cell_measurement_temperature 223.2
_cell_measurement_theta_max 27.1
_cell_measurement_theta_min 2.6
_cell_volume 920(3)
_computing_cell_refinement CRYSTALCLEAR
_computing_data_collection CRYSTALCLEAR
_computing_data_reduction 'teXsan Ver. 1.11'
_computing_publication_material 'teXsan Ver. 1.11'
_computing_structure_refinement 'teXsan Ver. 1.10'
_computing_structure_solution SIR97
_diffrn_detector_area_resol_mean 14.71
_diffrn_measured_fraction_theta_full 0.9966
_diffrn_measured_fraction_theta_max 0.9966
_diffrn_measurement_device_type 'Rigaku/MSC Mercury CCD'
_diffrn_measurement_method \w
_diffrn_radiation_type 'Mo K\a'
_diffrn_radiation_wavelength 0.7107
_diffrn_reflns_av_R_equivalents 0.047
_diffrn_reflns_limit_h_max 9
_diffrn_reflns_limit_h_min -9
_diffrn_reflns_limit_k_max 14
_diffrn_reflns_limit_k_min -14
_diffrn_reflns_limit_l_max 14
_diffrn_reflns_limit_l_min -12
_diffrn_reflns_number 9773
_diffrn_reflns_theta_full 27.10
_diffrn_reflns_theta_max 27.10
_exptl_absorpt_coefficient_mu 1.235
_exptl_absorpt_correction_T_max 0.884
_exptl_absorpt_correction_T_min 0.588
_exptl_absorpt_correction_type empirical
_exptl_absorpt_process_details REQABA
_exptl_crystal_colour green
_exptl_crystal_density_diffrn 1.696
_exptl_crystal_density_method 'not measured'
_exptl_crystal_description Prism
_exptl_crystal_size_max 0.200
_exptl_crystal_size_mid 0.200
_exptl_crystal_size_min 0.100
_refine_diff_density_max 1.49
_refine_diff_density_min -0.65
_refine_ls_extinction_method none
_refine_ls_goodness_of_fit_ref 1.182
_refine_ls_hydrogen_treatment noref
_refine_ls_number_parameters 152
_refine_ls_number_reflns 1974
_refine_ls_R_factor_gt 0.0751
_refine_ls_shift/su_max 0.0043
_refine_ls_structure_factor_coef F
_refine_ls_weighting_details 'w = 1/[\s^2^(Fo) + 0.00360|Fo|^2^]'
_refine_ls_weighting_scheme calc
_refine_ls_wR_factor_ref 0.1226
_reflns_number_gt 1416
_reflns_number_total 2027
_reflns_threshold_expression F^2^>2.0\s(F^2^)
_cod_data_source_file ic050835gsi20050907_091252_1.cif
_cod_data_source_block '_Cu_a'
_cod_original_cell_volume 919.9(3)
_cod_original_formula_sum 'C22 H18 Cu N2 O6 '
_cod_database_code 4310158

loop_
_symmetry_equiv_pos_as_xyz
x,y,z
1/2+x,-y,1/2+z
-x,-y,-z
1/2-x,y,1/2-z

loop_
_atom_site_label
_atom_site_type_symbol
_atom_site_fract_x
_atom_site_fract_y
_atom_site_fract_z
_atom_site_U_iso_or_equiv
_atom_site_adp_type
_atom_site_occupancy
_atom_site_calc_flag
_atom_site_refinement_flags
_atom_site_disorder_assembly
_atom_site_disorder_group
Cu(1) Cu 0.2500 -0.21643(7) 0.2500 0.0260(3) Uani 1.00 d S . .
O(1) O 0.3332(6) -0.2046(5) 0.5868(9) 0.027(2) Uani 0.68 d P . .
O(1') O 0.263(1) -0.2150(7) 0.580(1) 0.028(3) Uani 0.42 d P . .
O(2) O 0.0725(4) -0.2173(3) 0.2515(6) 0.036(1) Uani 1.00 d . . .
O(3) O 0.0716(4) -0.1804(5) 0.5355(6) 0.049(1) Uani 1.00 d . . .
N(1) N 0.2500 -0.3979(6) 0.2500 0.025(1) Uani 1.00 d S . .
N(2) N 0.2500 -1.0349(6) 0.2500 0.026(2) Uani 1.00 d S . .
C(1) C 0.3399(7) -0.4616(6) 0.351(1) 0.073(2) Uani 1.00 d . . .
C(2) C 0.3460(7) -0.5841(6) 0.353(1) 0.067(2) Uani 1.00 d . . .
C(3) C 0.2500 -0.6499(7) 0.2500 0.029(2) Uani 1.00 d S . .
C(4) C 0.2500 -0.7829(6) 0.2500 0.024(2) Uani 1.00 d S . .
C(5) C 0.3509(5) -0.8487(6) 0.3427(9) 0.044(2) Uani 1.00 d . . .
C(6) C 0.3472(6) -0.9720(6) 0.3398(10) 0.044(2) Uani 1.00 d . . .
C(7) C 0.0194(5) -0.1988(5) 0.3795(8) 0.029(1) Uani 1.00 d . . .
C(8) C -0.1206(5) -0.1990(5) 0.3196(8) 0.026(1) Uani 1.00 d . . .
C(9) C -0.1861(5) -0.0944(5) 0.2822(10) 0.040(2) Uani 1.00 d . . .
C(10) C -0.1845(5) -0.3102(5) 0.2855(8) 0.032(1) Uani 1.00 d . . .
C(11) C -0.1220(6) -0.4201(5) 0.3245(10) 0.046(2) Uani 1.00 d . . .
C(12) C -0.1880(6) -0.5258(5) 0.291(1) 0.054(2) Uani 1.00 d . . .
H(1) H 0.4059 -0.4197 0.4280 0.0902 Uiso 1.00 calc . . .
H(2) H 0.4174 -0.6249 0.4298 0.0991 Uiso 1.00 calc . . .
H(3) H 0.4232 -0.8086 0.4091 0.0536 Uiso 1.00 calc . . .
H(4) H 0.4174 -1.0148 0.4066 0.0559 Uiso 1.00 calc . . .
H(5) H -0.1411 -0.0183 0.3040 0.0520 Uiso 1.00 calc . . .
H(6) H -0.0345 -0.4223 0.3734 0.0544 Uiso 1.00 calc . . .
H(7) H -0.1401 -0.6015 0.3309 0.0659 Uiso 1.00 calc . . .
H(8) H 0.3868 -0.2657 0.6365 0.0244 Uiso 0.60 calc P . .
H(8') H 0.2148 -0.1943 0.6410 0.0437 Uiso 0.40 calc P . .

loop_
_atom_site_aniso_label
_atom_site_aniso_U_11
_atom_site_aniso_U_22
_atom_site_aniso_U_33
_atom_site_aniso_U_12
_atom_site_aniso_U_13
_atom_site_aniso_U_23
Cu(1) 0.0171(5) 0.0233(6) 0.0375(6) 0.0000 0.0061(4) 0.0000
O(1) 0.002(2) 0.042(4) 0.037(3) 0.005(2) 0.004(2) -0.003(2)
O(1') 0.056(8) 0.010(4) 0.006(4) 0.015(4) -0.017(5) -0.006(3)
O(2) 0.020(2) 0.039(3) 0.047(3) -0.003(1) 0.007(2) -0.002(2)
O(3) 0.022(2) 0.080(3) 0.039(2) 0.006(2) -0.004(2) 0.004(2)
N(1) 0.016(3) 0.031(3) 0.025(3) 0.0000 -0.001(2) 0.0000
N(2) 0.017(3) 0.032(3) 0.030(3) 0.0000 0.010(2) 0.0000
C(1) 0.050(4) 0.033(4) 0.104(6) 0.008(3) -0.049(4) -0.011(4)
C(2) 0.044(4) 0.030(3) 0.100(6) 0.005(3) -0.037(4) -0.011(4)
C(3) 0.026(4) 0.028(4) 0.029(4) 0.0000 -0.001(3) 0.0000
C(4) 0.022(4) 0.028(4) 0.021(3) 0.0000 0.005(3) 0.0000
C(5) 0.025(3) 0.038(3) 0.060(4) -0.004(2) -0.009(3) 0.004(3)
C(6) 0.027(3) 0.032(3) 0.066(4) -0.005(2) -0.007(3) 0.006(3)
C(7) 0.019(3) 0.027(3) 0.041(3) 0.003(2) 0.007(2) 0.003(2)
C(8) 0.017(2) 0.028(3) 0.034(3) -0.002(2) 0.008(2) 0.004(2)
C(9) 0.022(3) 0.023(3) 0.075(4) -0.001(2) 0.010(3) 0.002(3)
C(10) 0.027(3) 0.027(3) 0.037(3) -0.001(2) -0.003(2) -0.002(2)
C(11) 0.028(3) 0.026(3) 0.070(4) 0.004(2) -0.016(3) -0.001(3)
C(12) 0.033(3) 0.024(3) 0.091(5) 0.004(3) -0.012(3) -0.002(3)

loop_
_atom_type_symbol
_atom_type_description
_atom_type_scat_dispersion_real
_atom_type_scat_dispersion_imag
_atom_type_scat_source
C C 0.003 0.002
;International Tables for Crystallography
(1992, Vol. C, Tables 4.2.6.8 and 6.1.1.1)
;
H H 0.000 0.000
;International Tables for Crystallography
(1992, Vol. C, Table 6.1.1.2)
;
N N 0.006 0.003
;International Tables for Crystallography
(1992, Vol. C, Tables 4.2.6.8 and 6.1.1.1)
;
O O 0.011 0.006
;International Tables for Crystallography
(1992, Vol. C, Tables 4.2.6.8 and 6.1.1.1)
;
Cu Cu 0.320 1.265
;International Tables for Crystallography
(1992, Vol. C, Tables 4.2.6.8 and 6.1.1.1)
;

loop_
_geom_angle_atom_site_label_1
_geom_angle_atom_site_label_2
_geom_angle_atom_site_label_3
_geom_angle
_geom_angle_site_symmetry_1
_geom_angle_site_symmetry_2
_geom_angle_site_symmetry_3
_geom_angle_publ_flag
O(1) Cu(1) O(1) 174.0(3) . . 4_555 yes
O(1) Cu(1) O(1') 17.6(3) . . . yes
O(1) Cu(1) O(1') 162.3(3) . . 4_555 yes
O(1) Cu(1) O(2) 97.0(2) . . . yes
O(1) Cu(1) O(2) 83.0(2) . . 4_555 yes
O(1) Cu(1) N(1) 93.0(1) . . . yes
O(1) Cu(1) N(2) 87.0(1) . . 1_565 yes
O(1) Cu(1) O(1') 162.3(3) 4_555 . . yes
O(1) Cu(1) O(1') 17.6(3) 4_555 . 4_555 yes
O(1) Cu(1) O(2) 83.0(2) 4_555 . . yes
O(1) Cu(1) O(2) 97.0(2) 4_555 . 4_555 yes
O(1) Cu(1) N(1) 93.0(1) 4_555 . . yes
O(1) Cu(1) N(2) 87.0(1) 4_555 . 1_565 yes
O(1') Cu(1) O(1') 179.3(3) . . 4_555 yes
O(1') Cu(1) O(2) 79.6(3) . . . yes
O(1') Cu(1) O(2) 100.4(3) . . 4_555 yes
O(1') Cu(1) N(1) 90.4(2) . . . yes
O(1') Cu(1) N(2) 89.6(2) . . 1_565 yes
O(1') Cu(1) O(2) 100.4(3) 4_555 . . yes
O(1') Cu(1) O(2) 79.6(3) 4_555 . 4_555 yes
O(1') Cu(1) N(1) 90.4(2) 4_555 . . yes
O(1') Cu(1) N(2) 89.6(2) 4_555 . 1_565 yes
O(2) Cu(1) O(2) 179.4(2) . . 4_555 yes
O(2) Cu(1) N(1) 89.7(1) . . . yes
O(2) Cu(1) N(2) 90.3(1) . . 1_565 yes
O(2) Cu(1) N(1) 89.7(1) 4_555 . . yes
O(2) Cu(1) N(2) 90.3(1) 4_555 . 1_565 yes
N(1) Cu(1) N(2) 180.0 . . 1_565 yes
Cu(1) O(1) O(1') 78.6(9) . . . yes
Cu(1) O(1') O(1) 83(1) . . . yes
Cu(1) O(2) C(7) 129.9(4) . . . yes
Cu(1) N(1) C(1) 122.7(4) . . . yes
Cu(1) N(1) C(1) 122.7(4) . . 4_555 yes
C(1) N(1) C(1) 114.6(8) . . 4_555 yes
Cu(1) N(2) C(6) 121.8(4) 1_545 . . yes
Cu(1) N(2) C(6) 121.8(4) 1_545 . 4_555 yes
C(6) N(2) C(6) 116.4(7) . . 4_555 yes
N(1) C(1) C(2) 125.1(6) . . . yes
C(1) C(2) C(3) 119.8(6) . . . yes
C(2) C(3) C(2) 115.5(8) . . 4_555 yes
C(2) C(3) C(4) 122.2(4) . . . yes
C(2) C(3) C(4) 122.2(4) 4_555 . . yes
C(3) C(4) C(5) 122.0(4) . . . yes
C(3) C(4) C(5) 122.0(4) . . 4_555 yes
C(5) C(4) C(5) 116.0(7) . . 4_555 yes
C(4) C(5) C(6) 120.2(5) . . . yes
N(2) C(6) C(5) 123.5(6) . . . yes
O(2) C(7) O(3) 126.1(5) . . . yes
O(2) C(7) C(8) 112.7(5) . . . yes
O(3) C(7) C(8) 121.2(5) . . . yes
C(7) C(8) C(9) 121.1(5) . . . yes
C(7) C(8) C(10) 119.2(5) . . . yes
C(9) C(8) C(10) 119.4(5) . . . yes
C(8) C(9) C(9) 121.4(3) . . 4_455 yes
C(8) C(10) C(10) 119.2(3) . . 4_455 yes
C(8) C(10) C(11) 121.7(5) . . . yes
C(10) C(10) C(11) 119.1(3) 4_455 . . yes
C(10) C(11) C(12) 119.7(5) . . . yes
C(11) C(12) C(12) 121.0(4) . . 4_455 yes

loop_
_geom_bond_atom_site_label_1
_geom_bond_atom_site_label_2
_geom_bond_distance
_geom_bond_site_symmetry_1
_geom_bond_site_symmetry_2
_geom_bond_publ_flag
Cu(1) O(1) 2.541(7) . . yes
Cu(1) O(1) 2.541(7) . 4_555 yes
Cu(1) O(1') 2.506(9) . . yes
Cu(1) O(1') 2.506(9) . 4_555 yes
Cu(1) O(2) 1.960(5) . . yes
Cu(1) O(2) 1.960(5) . 4_555 yes
Cu(1) N(1) 2.026(6) . . yes
Cu(1) N(2) 2.026(6) . 1_565 yes
O(1) O(1') 0.77(1) . . yes
O(2) C(7) 1.272(7) . . yes
O(3) C(7) 1.221(7) . . yes
N(1) C(1) 1.317(7) . . yes
N(1) C(1) 1.317(7) . 4_555 yes
N(2) C(6) 1.333(7) . . yes
N(2) C(6) 1.333(7) . 4_555 yes
C(1) C(2) 1.368(10) . . yes
C(2) C(3) 1.378(8) . . yes
C(3) C(4) 1.48(1) . . yes
C(4) C(5) 1.385(7) . . yes
C(4) C(5) 1.385(7) . 4_555 yes
C(5) C(6) 1.377(9) . . yes
C(7) C(8) 1.507(8) . . yes
C(8) C(9) 1.368(8) . . yes
C(8) C(10) 1.421(7) . . yes
C(9) C(9) 1.38(1) . 4_455 yes
C(10) C(10) 1.42(1) . 4_455 yes
C(10) C(11) 1.406(8) . . yes
C(11) C(12) 1.379(8) . . yes
C(12) C(12) 1.37(1) . 4_455 yes

loop_
_geom_contact_atom_site_label_1
_geom_contact_atom_site_label_2
_geom_contact_distance
_geom_contact_site_symmetry_1
_geom_contact_site_symmetry_2
_geom_contact_publ_flag
Cu(1) O(1) 2.541(7) . . ?
Cu(1) O(1) 2.541(7) . 4_555 ?
Cu(1) O(1') 2.506(9) . . ?
Cu(1) O(1') 2.506(9) . 4_555 ?

loop_
_geom_torsion_atom_site_label_1
_geom_torsion_atom_site_label_2
_geom_torsion_atom_site_label_3
_geom_torsion_atom_site_label_4
_geom_torsion
_geom_torsion_site_symmetry_1
_geom_torsion_site_symmetry_2
_geom_torsion_site_symmetry_3
_geom_torsion_site_symmetry_4
_geom_torsion_publ_flag
Cu(1) O(1) O(1') H(8') -148.5 . . . . no
Cu(1) O(1) O(1') H(8') -148.5 . 4_555 4_555 4_555 no
Cu(1) O(1') O(1) H(8) -112.8 . . . . no
Cu(1) O(1') O(1) H(8) -112.8 . 4_555 4_555 4_555 no
Cu(1) O(2) C(7) O(3) -3.1(9) . . . . yes
Cu(1) O(2) C(7) C(8) 175.8(3) . . . . yes
Cu(1) O(2) C(7) O(3) -3.1(9) . 4_555 4_555 4_555 yes
Cu(1) O(2) C(7) C(8) 175.8(3) . 4_555 4_555 4_555 yes
Cu(1) N(1) C(1) C(2) -178.4(8) . . . . yes
Cu(1) N(1) C(1) H(1) 1.5 . . . . no
Cu(1) N(1) C(1) C(2) -178.4(8) . . 4_555 4_555 yes
Cu(1) N(1) C(1) H(1) 1.5 . . 4_555 4_555 no
O(1) Cu(1) O(1) O(1') 98.2(8) . . 4_555 4_555 yes
O(1) Cu(1) O(1) H(8) -147.3 . . 4_555 4_555 no
O(1) Cu(1) O(1') H(8') 148.7 . . . . no
O(1) Cu(1) O(1') H(8') -11.6 . . 4_555 4_555 no
O(1) Cu(1) O(2) C(7) 9.5(5) . . . . yes
O(1) Cu(1) O(2) C(7) -164.5(5) . . 4_555 4_555 yes
O(1) Cu(1) N(1) C(1) -39.9(6) . . . . yes
O(1) Cu(1) N(1) C(1) 140.1(6) . . . 4_555 yes
O(1) O(1') Cu(1) O(1') -81.3(8) . . . 4_555 yes
O(1) O(1') Cu(1) O(2) -171.6(8) . . . . yes
O(1) O(1') Cu(1) O(2) 8.9(8) . . . 4_555 yes
O(1) O(1') Cu(1) N(1) 98.7(8) . . . . yes
O(1) O(1') Cu(1) N(2) -81.3(8) . . . 1_565 yes
O(1') Cu(1) O(1) H(8) 114.5 . . . . no
O(1') Cu(1) O(1) H(8) -67.9 . . 4_555 4_555 no
O(1') Cu(1) O(1') H(8') 67.4 . . 4_555 4_555 no
O(1') Cu(1) O(2) C(7) 12.0(5) . . . . yes
O(1') Cu(1) O(2) C(7) -167.2(5) . . 4_555 4_555 yes
O(1') Cu(1) N(1) C(1) -57.4(7) . . . . yes
O(1') Cu(1) N(1) C(1) 122.6(7) . . . 4_555 yes
O(1') O(1) Cu(1) O(2) 8.3(8) . . . . yes
O(1') O(1) Cu(1) O(2) -171.1(8) . . . 4_555 yes
O(1') O(1) Cu(1) N(1) -81.8(8) . . . . yes
O(1') O(1) Cu(1) N(2) 98.2(8) . . . 1_565 yes
O(2) Cu(1) O(1) H(8) 122.8 . . . . no
O(2) Cu(1) O(1) H(8) -56.6 . . 4_555 4_555 no
O(2) Cu(1) O(1') H(8') -22.9 . . . . no
O(2) Cu(1) O(1') H(8') 157.6 . . 4_555 4_555 no
O(2) Cu(1) O(2) C(7) 102.5(4) . . 4_555 4_555 yes
O(2) Cu(1) N(1) C(1) -136.9(6) . . . . yes
O(2) Cu(1) N(1) C(1) 43.1(6) . . . 4_555 yes
O(2) C(7) C(8) C(9) -96.7(7) . . . . yes
O(2) C(7) C(8) C(10) 77.4(6) . . . . yes
O(3) C(7) C(8) C(9) 82.2(8) . . . . yes
O(3) C(7) C(8) C(10) -103.6(7) . . . . yes
N(1) Cu(1) O(1) H(8) 32.7 . . . . no
N(1) Cu(1) O(1) H(8) 32.7 . . 4_555 4_555 no
N(1) Cu(1) O(1') H(8') -112.6 . . . . no
N(1) Cu(1) O(1') H(8') -112.6 . . 4_555 4_555 no
N(1) Cu(1) O(2) C(7) 102.5(4) . . . . yes
N(1) Cu(1) O(2) C(7) 102.5(4) . . 4_555 4_555 yes
N(1) C(1) C(2) C(3) -3(1) . . . . yes
N(1) C(1) C(2) H(2) 178.5 . . . . no
N(1) C(1) C(2) C(3) -3(1) . 4_555 4_555 . yes
N(1) C(1) C(2) H(2) 178.5 . 4_555 4_555 4_555 no
N(2) C(6) C(5) C(4) 0(1) . . . . yes
N(2) C(6) C(5) H(3) -179.8 . . . . no
N(2) C(6) C(5) C(4) 0(1) . 4_555 4_555 . yes
N(2) C(6) C(5) H(3) -179.8 . 4_555 4_555 4_555 no
C(1) N(1) C(1) C(2) 1.6(8) . . 4_555 4_555 yes
C(1) N(1) C(1) H(1) -178.5 . . 4_555 4_555 no
C(1) C(2) C(3) C(2) 1.5(7) . . . 4_555 yes
C(1) C(2) C(3) C(4) -178.5(7) . . . . yes
C(2) C(3) C(2) H(2) 179.7 . . 4_555 4_555 no
C(2) C(3) C(4) C(5) -5.1(6) . . . . yes
C(2) C(3) C(4) C(5) 174.9(6) . . . 4_555 yes
C(3) C(2) C(1) H(1) 176.8 . . . . no
C(3) C(2) C(1) H(1) 176.8 . 4_555 4_555 4_555 no
C(3) C(4) C(5) C(6) 179.8(5) . . . . yes
C(3) C(4) C(5) H(3) 0.0 . . . . no
C(3) C(4) C(5) C(6) 179.8(5) . . 4_555 4_555 yes
C(3) C(4) C(5) H(3) 0.0 . . 4_555 4_555 no
C(4) C(3) C(2) H(2) -0.3 . . . . no
C(4) C(3) C(2) H(2) -0.3 . . 4_555 4_555 no
C(4) C(5) C(6) H(4) -178.9 . . . . no
C(4) C(5) C(6) H(4) -178.9 . 4_555 4_555 4_555 no
C(5) C(4) C(5) C(6) -0.2(5) . . 4_555 4_555 yes
C(5) C(4) C(5) H(3) -180.0 . . 4_555 4_555 no
C(5) C(6) N(2) C(6) -0.2(5) . . . 4_555 yes
C(6) N(2) C(6) H(4) 179.1 . . 4_555 4_555 no
C(7) C(8) C(9) C(9) 176.4(8) . . . 4_455 yes
C(7) C(8) C(9) H(5) -4.7 . . . . no
C(7) C(8) C(10) C(10) -174.8(7) . . . 4_455 yes
C(7) C(8) C(10) C(11) 7.0(9) . . . . yes
C(8) C(9) C(9) C(8) -3(1) . . 4_455 4_455 yes
C(8) C(9) C(9) H(5) 177.9 . . 4_455 4_455 no
C(8) C(10) C(10) C(8) 0(1) . . 4_455 4_455 yes
C(8) C(10) C(10) C(11) 178.0(4) . . 4_455 4_455 yes
C(8) C(10) C(11) C(12) 179.4(7) . . . . yes
C(8) C(10) C(11) H(6) -0.9 . . . . no
C(9) C(8) C(10) C(10) 0(1) . . . 4_455 yes
C(9) C(8) C(10) C(11) -178.8(6) . . . . yes
C(9) C(9) C(8) C(10) 2(1) . 4_455 4_455 4_455 yes
C(10) C(8) C(9) H(5) -178.8 . . . . no
C(10) C(10) C(11) C(12) 1(1) . 4_455 4_455 4_455 yes
C(10) C(10) C(11) H(6) -179.2 . 4_455 4_455 4_455 no
C(10) C(11) C(12) C(12) 4(1) . . . 4_455 yes
C(10) C(11) C(12) H(7) -174.8 . . . . no
C(11) C(10) C(10) C(11) -3(1) . . 4_455 4_455 yes
C(11) C(12) C(12) C(11) -6(1) . . 4_455 4_455 yes
C(11) C(12) C(12) H(7) 172.1 . . 4_455 4_455 no
C(12) C(12) C(11) H(6) -175.6 . 4_455 4_455 4_455 no
H(1) C(1) C(2) H(2) -1.4 . . . . no
H(3) C(5) C(6) H(4) 0.9 . . . . no
H(5) C(9) C(9) H(5) -1.0 . . 4_455 4_455 no
H(6) C(11) C(12) H(7) 5.6 . . . . no
H(7) C(12) C(12) H(7) -9.2 . . 4_455 4_455 no
H(8) O(1) O(1') H(8') 98.7 . . . . no
H(8) O(1) O(1') H(8') 98.7 . . . . no
